data_9015706
loop_
_publ_author_name
'Pekov, I. V.'
'Chukanov, N. V.'
'Britvin, S. N.'
'Kabalov, Y. K.'
'Gottlicher, J.'
'Yapaskurt, V. O.'
'Zadov, A. E.'
'Krivovichev, S. V.'
'Schuller, W.'
'Ternes, B.'

_publ_section_title
;
 The sulfite anion in ettringite-group minerals: a new mineral species
 hielscherite, Ca3Si(OH)6(SO4)(SO3)*11H2O, and the thaumasite-hielscherite
 solid-solution series
 Note: sample G-3049, powder
;
_journal_name_full 'Mineralogical Magazine'
_journal_page_first 1133
_journal_page_last 1152
_journal_paper_doi 10.1180/minmag.2012.076.5.06
_journal_volume 76
_journal_year 2012
_chemical_compound_source 'Graulay basalt quarry, Hillesheim,  Eifel Mountains, Germany'
_chemical_formula_sum 'C0.39 Al0.3 Ca3 O25 S1.57 Si0.7'
_chemical_name_mineral Hielscherite
_space_group_IT_number 173
_symmetry_space_group_name_Hall 'P 6c'
_symmetry_space_group_name_H-M 'P 63'
_cell_angle_alpha 90
_cell_angle_beta 90
_cell_angle_gamma 120
_cell_length_a 11.1178
_cell_length_b 11.1178
_cell_length_c 10.5381
_cell_formula_units_Z 2
_cell_volume 1128.056
_database_code_amcsd 0019545
_exptl_crystal_density_diffrn 1.775
_cod_original_formula_sum 'Ca3 (Si.7 Al.3) O25 S1.57 C.39'
_cod_database_code 9015706

loop_
_space_group_symop_operation_xyz
x,y,z
x-y,x,1/2+z
-y,x-y,z
-x,-y,1/2+z
-x+y,-x,z
y,-x+y,1/2+z

loop_
_atom_site_label
_atom_site_fract_x
_atom_site_fract_y
_atom_site_fract_z
_atom_site_occupancy
_atom_site_U_iso_or_equiv
Ca 0.80590 0.79480 0.14000 1.00000 0.02406
Si 0.00000 0.00000 0.38500 0.70000 0.02153
Al 0.00000 0.00000 0.38500 0.30000 0.02153
O1 0.86900 0.99500 0.98780 1.00000 0.02280
O2 0.00700 0.87600 0.27960 1.00000 0.01900
O3 0.66400 0.65900 0.95500 1.00000 0.05066
O4 0.77100 0.60900 0.63100 1.00000 0.04433
O5 0.85800 0.59690 0.14000 1.00000 0.03800
O6 0.67200 0.65300 0.31500 1.00000 0.02786
S6+1 0.33333 0.66667 0.37500 0.98000 0.03166
OS1A 0.33333 0.66667 0.23100 1.00000 0.03800
OS1B 0.42600 0.62000 0.42100 1.00000 0.02533
C 0.33333 0.66667 0.85000 0.39000 0.02533
S4+2 0.33333 0.66667 0.91400 0.59000 0.01267
O(C,S2) 0.37000 0.80200 0.84900 1.00000 0.05066

loop_
_cod_related_entry_id
_cod_related_entry_database
_cod_related_entry_code
1 AMCSD 0019545
